data_7250235
loop_
_publ_author_name
'Chuskit, Stanzin'
'Kumar, Sunil'
'Das, Dinabandhu'

_publ_section_title
;
 Polymorphism in novel symmetric and asymmetric bis-hydrazone derivatives
;
_journal_issue 20
_journal_name_full CrystEngComm
_journal_page_first 3247
_journal_page_last 3256
_journal_paper_doi 10.1039/D5CE00242G
_journal_volume 27
_journal_year 2025
_chemical_formula_sum 'C32 H26 N4'
_chemical_formula_weight 466.57
_space_group_crystal_system orthorhombic
_space_group_IT_number 19
_space_group_name_Hall 'P 2ac 2ab'
_space_group_name_H-M_alt 'P 21 21 21'
_atom_sites_solution_hydrogens mixed
_audit_creation_method SHELXL-2018/3
_audit_update_record
;
2025-02-18 deposited with the CCDC.	2025-04-08 downloaded from the CCDC.
;
_cell_angle_alpha 90
_cell_angle_beta 90
_cell_angle_gamma 90
_cell_formula_units_Z 4
_cell_length_a 7.7573(5)
_cell_length_b 17.2615(9)
_cell_length_c 19.0749(10)
_cell_measurement_reflns_used 9991
_cell_measurement_temperature 298(2)
_cell_measurement_theta_max 28.14
_cell_measurement_theta_min 2.44
_cell_volume 2554.2(3)
_computing_cell_refinement 'Bruker SAINT'
_computing_data_collection 'Bruker APEX3'
_computing_data_reduction 'Bruker SAINT'
_computing_molecular_graphics 'Xseed-2017 (Barbour, 2017)'
_computing_structure_refinement 'SHELXL-2018/3 (Sheldrick, 2018)'
_computing_structure_solution 'SHELXT 2018/2 (Sheldrick, 2018)'
_diffrn_ambient_temperature 298(2)
_diffrn_measured_fraction_theta_full 0.998
_diffrn_measured_fraction_theta_max 0.996
_diffrn_measurement_device_type 'Bruker APEX-III CMOS detector'
_diffrn_measurement_method 'phi and omega scan'
_diffrn_radiation_type MoK\a
_diffrn_radiation_wavelength 0.71073
_diffrn_reflns_av_R_equivalents 0.0613
_diffrn_reflns_av_unetI/netI 0.0338
_diffrn_reflns_Laue_measured_fraction_full 0.998
_diffrn_reflns_Laue_measured_fraction_max 0.996
_diffrn_reflns_limit_h_max 10
_diffrn_reflns_limit_h_min -10
_diffrn_reflns_limit_k_max 22
_diffrn_reflns_limit_k_min -23
_diffrn_reflns_limit_l_max 25
_diffrn_reflns_limit_l_min -25
_diffrn_reflns_number 55807
_diffrn_reflns_point_group_measured_fraction_full 0.998
_diffrn_reflns_point_group_measured_fraction_max 0.996
_diffrn_reflns_theta_full 25.000
_diffrn_reflns_theta_max 28.345
_diffrn_reflns_theta_min 2.135
_diffrn_source microfocus
_exptl_absorpt_coefficient_mu 0.072
_exptl_absorpt_correction_T_max 0.7457
_exptl_absorpt_correction_T_min 0.6785
_exptl_absorpt_correction_type none
_exptl_crystal_colour yellow
_exptl_crystal_density_diffrn 1.213
_exptl_crystal_density_meas ?
_exptl_crystal_description block
_exptl_crystal_F_000 984
_exptl_crystal_size_max 0.236
_exptl_crystal_size_mid 0.178
_exptl_crystal_size_min 0.050
_refine_diff_density_max 0.105
_refine_diff_density_min -0.112
_refine_diff_density_rms 0.026
_refine_ls_abs_structure_details
;
 Flack x determined using 1711 quotients [(I+)-(I-)]/[(I+)+(I-)]
 (Parsons, Flack and Wagner, Acta Cryst. B69 (2013) 249-259).
;
_refine_ls_abs_structure_Flack -0.3(9)
_refine_ls_extinction_method none
_refine_ls_goodness_of_fit_ref 1.040
_refine_ls_hydrogen_treatment mixed
_refine_ls_matrix_type full
_refine_ls_number_parameters 333
_refine_ls_number_reflns 6356
_refine_ls_number_restraints 0
_refine_ls_restrained_S_all 1.040
_refine_ls_R_factor_all 0.0639
_refine_ls_R_factor_gt 0.0431
_refine_ls_shift/su_max 0.000
_refine_ls_shift/su_mean 0.000
_refine_ls_structure_factor_coef Fsqd
_refine_ls_weighting_details 'w=1/[\s^2^(Fo^2^)+(0.0379P)^2^+0.2741P] where P=(Fo^2^+2Fc^2^)/3'
_refine_ls_weighting_scheme calc
_refine_ls_wR_factor_gt 0.0891
_refine_ls_wR_factor_ref 0.0990
_reflns_Friedel_coverage 0.770
_reflns_Friedel_fraction_full 0.999
_reflns_Friedel_fraction_max 0.997
_reflns_number_gt 4955
_reflns_number_total 6356
_reflns_threshold_expression 'I > 2\s(I)'
_cod_data_source_file d5ce00242g2.cif
_cod_data_source_block CBHBz-II
_cod_depositor_comments
;
The following automatic conversions were performed:

data item '_exptl_crystal_density_meas' value 'not measured' was
changed to '?' -- the value is perceived as not measured.

Automatic conversion script
Id: cif_fix_values 8170 2020-07-09 18:12:32Z antanas 

 Adding full bibliography for 7250229--7250245.cif.
;
_cod_database_code 7250235
_shelx_shelxl_version_number 2018/3
_shelx_space_group_comment
;
The symmetry employed for this shelxl refinement is uniquely defined
by the following loop, which should always be used as a source of
symmetry information in preference to the above space-group names.
They are only intended as comments.
;

loop_
_space_group_symop_operation_xyz
'x, y, z'
'-x+1/2, -y, z+1/2'
'x+1/2, -y+1/2, -z'
'-x, y+1/2, -z+1/2'

loop_
_atom_site_label
_atom_site_type_symbol
_atom_site_fract_x
_atom_site_fract_y
_atom_site_fract_z
_atom_site_U_iso_or_equiv
_atom_site_adp_type
_atom_site_occupancy
_atom_site_site_symmetry_order
_atom_site_calc_flag
_atom_site_refinement_flags_posn
_atom_site_refinement_flags_adp
_atom_site_refinement_flags_occupancy
_atom_site_disorder_assembly
_atom_site_disorder_group
C16 C 0.5808(3) 0.50198(12) 0.55310(10) 0.0399(4) Uani 1 1 d . . . . .
N2 N 0.4208(2) 0.50823(10) 0.53814(9) 0.0434(4) Uani 1 1 d . . . . .
N1 N 0.3121(2) 0.44944(10) 0.56170(9) 0.0504(4) Uani 1 1 d . . . . .
C15 C 0.6985(3) 0.56310(11) 0.52703(9) 0.0391(4) Uani 1 1 d . . . . .
C23 C 0.6575(3) 0.43493(11) 0.59325(10) 0.0420(5) Uani 1 1 d . . . . .
N4 N 0.6597(3) 0.37056(11) 0.49150(10) 0.0609(5) Uani 1 1 d . . . . .
N3 N 0.6983(3) 0.37046(10) 0.56358(9) 0.0555(5) Uani 1 1 d . . . . .
C14 C 0.8749(3) 0.55127(13) 0.52544(12) 0.0505(5) Uani 1 1 d . . . . .
H14 H 0.921129 0.506263 0.544535 0.061 Uiso 1 1 calc R U . . .
C13 C 0.9830(3) 0.60586(15) 0.49570(13) 0.0581(6) Uani 1 1 d . . . . .
H13 H 1.101322 0.597352 0.494733 0.070 Uiso 1 1 calc R U . . .
C9 C 0.2386(3) 0.41100(13) 0.51204(12) 0.0522(5) Uani 1 1 d . . . . .
C7 C 0.2043(3) 0.36902(13) 0.39085(12) 0.0548(6) Uani 1 1 d . . . . .
H7 H 0.135527 0.329368 0.408390 0.066 Uiso 1 1 calc R U . . .
C32 C 0.6609(3) 0.27333(14) 0.23032(12) 0.0568(6) Uani 1 1 d . . . . .
H32 H 0.617480 0.320170 0.246695 0.068 Uiso 1 1 calc R U . . .
C22 C 0.6949(3) 0.44538(11) 0.66845(10) 0.0422(5) Uani 1 1 d . . . . .
C25 C 0.6903(3) 0.29868(13) 0.38699(11) 0.0551(6) Uani 1 1 d . . . . .
H25 H 0.625689 0.335172 0.362560 0.066 Uiso 1 1 calc R U . . .
C12 C 0.9155(3) 0.67299(14) 0.46741(12) 0.0573(6) Uani 1 1 d . . . . .
H12 H 0.987741 0.709394 0.446735 0.069 Uiso 1 1 calc R U . . .
C21 C 0.7888(3) 0.39021(13) 0.70547(11) 0.0562(6) Uani 1 1 d . . . . .
H21 H 0.832361 0.347096 0.682194 0.067 Uiso 1 1 calc R U . . .
C26 C 0.7521(3) 0.23781(12) 0.35210(11) 0.0523(6) Uani 1 1 d . . . . .
H26 H 0.813155 0.201726 0.378451 0.063 Uiso 1 1 calc R U . . .
C8 C 0.2695(3) 0.41808(13) 0.43765(12) 0.0527(5) Uani 1 1 d . . . . .
H8 H 0.337971 0.458686 0.421772 0.063 Uiso 1 1 calc R U . . .
C30 C 0.7149(3) 0.18742(16) 0.13527(12) 0.0633(7) Uani 1 1 d . . . . .
H30 H 0.707252 0.175847 0.087754 0.076 Uiso 1 1 calc R U . . .
C31 C 0.6512(4) 0.25633(16) 0.16019(13) 0.0640(7) Uani 1 1 d . . . . .
H31 H 0.601251 0.291591 0.129414 0.077 Uiso 1 1 calc R U . . .
C17 C 0.6343(3) 0.50958(13) 0.70412(11) 0.0520(5) Uani 1 1 d . . . . .
H17 H 0.572532 0.547397 0.680160 0.062 Uiso 1 1 calc R U . . .
C27 C 0.7352(3) 0.22115(12) 0.27745(11) 0.0459(5) Uani 1 1 d . . . . .
C24 C 0.7188(4) 0.31039(13) 0.46045(12) 0.0537(6) Uani 1 1 d . . . . .
C29 C 0.7900(4) 0.13564(15) 0.18051(13) 0.0630(6) Uani 1 1 d . . . . .
H29 H 0.835062 0.089390 0.163493 0.076 Uiso 1 1 calc R U . . .
C4 C 0.3329(4) 0.42859(17) 0.20827(14) 0.0731(8) Uani 1 1 d . . . . .
H4 H 0.393762 0.467906 0.185922 0.088 Uiso 1 1 calc R U . . .
C20 C 0.8180(4) 0.39891(16) 0.77648(13) 0.0668(7) Uani 1 1 d . . . . .
H20 H 0.880014 0.361453 0.800806 0.080 Uiso 1 1 calc R U . . .
C10 C 0.6327(3) 0.63166(13) 0.49952(12) 0.0503(5) Uani 1 1 d . . . . .
H10 H 0.514759 0.641068 0.501090 0.060 Uiso 1 1 calc R U . . .
C5 C 0.3194(3) 0.42839(14) 0.28048(13) 0.0614(6) Uani 1 1 d . . . . .
H5 H 0.371781 0.467551 0.306313 0.074 Uiso 1 1 calc R U . . .
C6 C 0.2288(3) 0.37061(13) 0.31492(12) 0.0512(5) Uani 1 1 d . . . . .
C18 C 0.6651(4) 0.51807(15) 0.77552(12) 0.0618(7) Uani 1 1 d . . . . .
H18 H 0.624066 0.561516 0.799030 0.074 Uiso 1 1 calc R U . . .
C1 C 0.1560(4) 0.31205(15) 0.27455(13) 0.0628(6) Uani 1 1 d . . . . .
H1 H 0.097315 0.271841 0.296511 0.075 Uiso 1 1 calc R U . . .
C28 C 0.7987(3) 0.15203(13) 0.25107(12) 0.0559(6) Uani 1 1 d . . . . .
H28 H 0.847879 0.116171 0.281467 0.067 Uiso 1 1 calc R U . . .
C19 C 0.7557(4) 0.46271(15) 0.81130(12) 0.0632(7) Uani 1 1 d . . . . .
H19 H 0.775010 0.468262 0.859156 0.076 Uiso 1 1 calc R U . . .
C2 C 0.1696(4) 0.31265(18) 0.20228(15) 0.0761(8) Uani 1 1 d . . . . .
H2 H 0.119217 0.273312 0.176011 0.091 Uiso 1 1 calc R U . . .
C11 C 0.7411(3) 0.68553(13) 0.47005(12) 0.0571(6) Uani 1 1 d . . . . .
H11 H 0.695595 0.731051 0.451664 0.069 Uiso 1 1 calc R U . . .
C3 C 0.2571(4) 0.37116(18) 0.16937(14) 0.0740(8) Uani 1 1 d . . . . .
H3 H 0.265153 0.371929 0.120731 0.089 Uiso 1 1 calc R U . . .
H6 H 0.794(3) 0.2722(13) 0.4873(12) 0.062(7) Uiso 1 1 d . . . . .
H9 H 0.158(3) 0.3699(14) 0.5252(12) 0.064(7) Uiso 1 1 d . . . . .

loop_
_atom_site_aniso_label
_atom_site_aniso_U_11
_atom_site_aniso_U_22
_atom_site_aniso_U_33
_atom_site_aniso_U_23
_atom_site_aniso_U_13
_atom_site_aniso_U_12
C16 0.0465(12) 0.0388(10) 0.0344(9) -0.0014(8) -0.0023(8) 0.0053(9)
N2 0.0440(10) 0.0447(9) 0.0415(9) 0.0000(8) -0.0017(7) 0.0004(8)
N1 0.0451(11) 0.0532(10) 0.0529(10) 0.0031(9) 0.0007(9) -0.0046(9)
C15 0.0439(11) 0.0409(10) 0.0324(9) -0.0009(8) -0.0026(8) 0.0018(9)
C23 0.0459(12) 0.0377(10) 0.0425(10) 0.0018(8) -0.0019(9) 0.0036(9)
N4 0.0822(15) 0.0527(11) 0.0479(11) -0.0072(8) -0.0119(10) 0.0173(11)
N3 0.0760(14) 0.0457(10) 0.0449(10) -0.0015(8) -0.0076(10) 0.0109(10)
C14 0.0472(13) 0.0526(12) 0.0516(12) 0.0082(11) -0.0018(10) 0.0051(10)
C13 0.0451(13) 0.0679(15) 0.0612(15) 0.0071(12) 0.0025(11) -0.0018(12)
C9 0.0476(13) 0.0507(12) 0.0585(13) 0.0021(10) -0.0035(11) -0.0053(11)
C7 0.0507(13) 0.0520(12) 0.0617(13) -0.0012(10) -0.0059(11) -0.0074(12)
C32 0.0632(16) 0.0546(13) 0.0528(13) 0.0025(11) 0.0006(12) 0.0131(12)
C22 0.0429(12) 0.0423(10) 0.0416(10) 0.0033(8) -0.0014(9) -0.0001(9)
C25 0.0661(16) 0.0496(12) 0.0495(12) -0.0025(10) -0.0007(11) 0.0085(12)
C12 0.0646(16) 0.0562(14) 0.0511(13) 0.0033(11) 0.0089(11) -0.0106(12)
C21 0.0659(15) 0.0508(12) 0.0518(13) 0.0050(10) -0.0082(12) 0.0106(12)
C26 0.0635(16) 0.0458(11) 0.0477(12) 0.0026(9) -0.0001(11) 0.0071(11)
C8 0.0525(14) 0.0485(12) 0.0570(13) 0.0010(10) -0.0045(11) -0.0049(11)
C30 0.0541(15) 0.0902(18) 0.0457(12) -0.0100(12) 0.0054(11) 0.0014(15)
C31 0.0618(17) 0.0817(17) 0.0483(13) 0.0062(12) -0.0007(12) 0.0103(14)
C17 0.0578(14) 0.0532(13) 0.0449(11) 0.0013(10) -0.0053(10) 0.0109(11)
C27 0.0474(13) 0.0451(11) 0.0453(11) -0.0002(9) 0.0038(10) 0.0021(10)
C24 0.0661(15) 0.0444(11) 0.0506(12) -0.0021(10) -0.0005(11) 0.0060(12)
C29 0.0629(16) 0.0629(14) 0.0632(15) -0.0164(12) 0.0067(13) 0.0082(13)
C4 0.080(2) 0.0712(17) 0.0684(17) 0.0145(14) 0.0062(15) 0.0105(16)
C20 0.0749(18) 0.0719(16) 0.0537(14) 0.0146(12) -0.0153(13) 0.0093(15)
C10 0.0482(13) 0.0468(12) 0.0558(13) 0.0072(10) -0.0007(10) 0.0041(10)
C5 0.0646(17) 0.0540(13) 0.0656(15) -0.0001(11) -0.0041(13) 0.0005(13)
C6 0.0441(12) 0.0503(12) 0.0593(13) -0.0045(10) -0.0063(11) 0.0044(11)
C18 0.0678(17) 0.0708(16) 0.0469(12) -0.0107(11) -0.0033(12) 0.0074(13)
C1 0.0603(16) 0.0625(15) 0.0655(15) -0.0107(12) -0.0043(13) -0.0050(13)
C28 0.0595(15) 0.0507(12) 0.0575(13) -0.0012(10) 0.0000(12) 0.0083(11)
C19 0.0655(17) 0.0844(17) 0.0397(11) 0.0031(11) -0.0089(12) -0.0044(14)
C2 0.0720(19) 0.086(2) 0.0698(17) -0.0262(15) -0.0112(15) 0.0090(17)
C11 0.0663(17) 0.0448(11) 0.0603(13) 0.0120(10) 0.0039(12) 0.0039(11)
C3 0.076(2) 0.089(2) 0.0568(15) -0.0050(15) -0.0040(14) 0.0256(17)

loop_
_atom_type_symbol
_atom_type_description
_atom_type_scat_dispersion_real
_atom_type_scat_dispersion_imag
_atom_type_scat_source
C C 0.0033 0.0016 'International Tables Vol C Tables 4.2.6.8 and 6.1.1.4'
H H 0.0000 0.0000 'International Tables Vol C Tables 4.2.6.8 and 6.1.1.4'
N N 0.0061 0.0033 'International Tables Vol C Tables 4.2.6.8 and 6.1.1.4'

loop_
_geom_angle_atom_site_label_1
_geom_angle_atom_site_label_2
_geom_angle_atom_site_label_3
_geom_angle
_geom_angle_site_symmetry_1
_geom_angle_site_symmetry_3
_geom_angle_publ_flag
N2 C16 C15 117.62(18) . . ?
N2 C16 C23 124.09(19) . . ?
C15 C16 C23 118.25(18) . . ?
C16 N2 N1 117.02(18) . . ?
C9 N1 N2 113.90(18) . . ?
C14 C15 C10 118.7(2) . . ?
C14 C15 C16 120.78(19) . . ?
C10 C15 C16 120.4(2) . . ?
N3 C23 C22 119.01(18) . . ?
N3 C23 C16 122.42(18) . . ?
C22 C23 C16 118.50(17) . . ?
C24 N4 N3 112.00(19) . . ?
C23 N3 N4 112.09(18) . . ?
C13 C14 C15 120.5(2) . . ?
C12 C13 C14 120.1(2) . . ?
N1 C9 C8 127.2(2) . . ?
C8 C7 C6 127.1(2) . . ?
C31 C32 C27 120.8(2) . . ?
C17 C22 C21 118.47(19) . . ?
C17 C22 C23 120.66(18) . . ?
C21 C22 C23 120.85(18) . . ?
C26 C25 C24 122.9(2) . . ?
C11 C12 C13 119.5(2) . . ?
C20 C21 C22 120.6(2) . . ?
C25 C26 C27 127.6(2) . . ?
C7 C8 C9 122.8(2) . . ?
C29 C30 C31 120.0(2) . . ?
C32 C31 C30 120.2(2) . . ?
C22 C17 C18 120.5(2) . . ?
C28 C27 C32 117.9(2) . . ?
C28 C27 C26 119.5(2) . . ?
C32 C27 C26 122.6(2) . . ?
N4 C24 C25 120.7(2) . . ?
C30 C29 C28 120.1(2) . . ?
C3 C4 C5 120.4(3) . . ?
C19 C20 C21 120.2(2) . . ?
C11 C10 C15 120.4(2) . . ?
C4 C5 C6 120.9(2) . . ?
C5 C6 C1 117.8(2) . . ?
C5 C6 C7 123.3(2) . . ?
C1 C6 C7 118.8(2) . . ?
C19 C18 C17 120.2(2) . . ?
C2 C1 C6 121.1(3) . . ?
C29 C28 C27 121.0(2) . . ?
C18 C19 C20 120.0(2) . . ?
C3 C2 C1 120.0(3) . . ?
C12 C11 C10 120.8(2) . . ?
C2 C3 C4 119.9(3) . . ?

loop_
_geom_bond_atom_site_label_1
_geom_bond_atom_site_label_2
_geom_bond_distance
_geom_bond_site_symmetry_2
_geom_bond_publ_flag
C16 N2 1.279(3) . ?
C16 C15 1.481(3) . ?
C16 C23 1.510(3) . ?
N2 N1 1.394(2) . ?
N1 C9 1.289(3) . ?
C15 C14 1.384(3) . ?
C15 C10 1.391(3) . ?
C23 N3 1.288(3) . ?
C23 C22 1.474(3) . ?
N4 C24 1.281(3) . ?
N4 N3 1.407(2) . ?
C14 C13 1.383(3) . ?
C13 C12 1.381(3) . ?
C9 C8 1.444(3) . ?
C7 C8 1.330(3) . ?
C7 C6 1.461(3) . ?
C32 C31 1.372(3) . ?
C32 C27 1.397(3) . ?
C22 C17 1.383(3) . ?
C22 C21 1.392(3) . ?
C25 C26 1.333(3) . ?
C25 C24 1.433(3) . ?
C12 C11 1.371(4) . ?
C21 C20 1.382(3) . ?
C26 C27 1.459(3) . ?
C30 C29 1.372(3) . ?
C30 C31 1.373(4) . ?
C17 C18 1.391(3) . ?
C27 C28 1.385(3) . ?
C29 C28 1.377(3) . ?
C4 C3 1.371(4) . ?
C4 C5 1.381(4) . ?
C20 C19 1.374(3) . ?
C10 C11 1.374(3) . ?
C5 C6 1.386(3) . ?
C6 C1 1.391(3) . ?
C18 C19 1.368(3) . ?
C1 C2 1.382(4) . ?
C2 C3 1.369(4) . ?
